data_7228360
loop_
_publ_author_name
'Loose, Anja'
'Sheldrick, William S.'

_publ_section_title
;
 Quaternary Selenidogermanates(IV) A3[AgGe4Se10].2H2O and
 A2[MnGe4Se10].3H2O (A = Rb, Cs) with Open Framework Structures
;
_journal_name_full 'Zeitschrift fur Naturforschung B'
_journal_page_first 687
_journal_page_last 602
_journal_paper_doi 10.1515/znb-1997-0604
_journal_volume 52
_journal_year 1997
_chemical_formula_sum 'Ge4 H6 Mn O3 Rb2 Se10'
_chemical_formula_weight 1359.9
_space_group_IT_number 82
_symmetry_cell_setting tetragonal
_symmetry_Int_Tables_number 82
_symmetry_space_group_name_Hall 'I -4'
_symmetry_space_group_name_H-M 'I -4'
_cell_angle_alpha 90.
_cell_angle_beta 90.
_cell_angle_gamma 90.
_cell_formula_units_Z 2
_cell_length_a 8.886(3)
_cell_length_b 8.886(3)
_cell_length_c 15.433(8)
_cell_volume 1218.6(9)
_diffrn_ambient_temperature 293
_diffrn_radiation_probe x-ray
_diffrn_radiation_type MoK\a
_diffrn_radiation_wavelength 0.71069
_exptl_absorpt_coefficient_mu 24.3
_exptl_crystal_density_diffrn 3.706
_exptl_crystal_F_000 1194
_refine_ls_goodness_of_fit_ref 0.963
_refine_ls_number_reflns 1224
_refine_ls_R_factor_gt 0.071
_refine_ls_wR_factor_gt 0.169
_cod_data_source_file Z-Naturforsch-1997-52b-687-692-3.cif
_cod_data_source_block Rb2
_cod_original_formula_sum 'H6 Ge4 Mn O3 Rb2 Se10'
_cod_database_code 7228360

loop_
_space_group_symop_id
_space_group_symop_operation_xyz
1 x,y,z
2 y,-x,-z
3 -x,-y,z
4 -y,x,-z
5 1/2+x,1/2+y,1/2+z
6 1/2+y,1/2-x,1/2-z
7 1/2-x,1/2-y,1/2+z
8 1/2-y,1/2+x,1/2-z

loop_
_atom_site_label
_atom_site_type_symbol
_atom_site_thermal_displace_type
_atom_site_fract_x
_atom_site_fract_y
_atom_site_fract_z
_atom_site_occupancy
_atom_site_U_iso_or_equiv
_atom_site_calc_flag
_atom_site_refinement_flags
_atom_site_disorder_assembly
_atom_site_disorder_group
Se1 Se Uiso 0.4108(3) 0.2999(3) 0.2484(2) 1.000 0.0029(1) . . . .
Se2 Se Uiso 0.50000 0.00000 0.0722(2) 1.000 0.0032(1) . . . .
Se3 Se Uiso 0.1363(3) 0.2114(3) 0.0797(2) 1.000 0.0030(1) . . . .
Ge Ge Uiso 0.3131(3) 0.0993(3) 0.1643(2) 1.000 0.0019(1) . . . .
Rb1 Rb Uiso -0.2471(13) 0.4011(10) 0.1099(6) 0.350 0.0075(4) . . . .
Rb2 Rb Uiso 0.00000 0.50000 0.25000 0.300 0.0098(2) . . . .
Mn Mn Uiso 0.00000 0.00000 0.00000 1.000 0.0018(2) . . . .
Rb3 Rb Uiso -0.468(7) 0.555(5) -0.019(3) 0.070 0.0082(16) . . . .
O3 O Uiso -0.468(7) 0.555(5) -0.019(3) 0.180 0.0082(16) . . . .
O2 O Uiso 0.00000 0.50000 0.25000 0.700 0.0098(2) . . . .
O1 O Uiso -0.2471(13) 0.4011(10) 0.1099(6) 0.400 0.0075(4) . . . .

loop_
_geom_angle_atom_site_label_1
_geom_angle_atom_site_label_2
_geom_angle_atom_site_label_3
_geom_angle
_geom_angle_site_symmetry_1
_geom_angle_site_symmetry_2
_geom_angle_site_symmetry_3
_geom_angle_publ_flag
Ge Se1 Ge 104.56(14) . . 6_555 yes
Ge Se2 Ge 105.84(16) . . 3_655 yes
Ge Se3 Mn 106.41(12) . . . yes
Se1 Ge Se2 110.71(13) . . . yes
Se1 Ge Se3 103.78(14) . . . yes
Se1 Ge Se1 112.03(16) . . 8_545 yes
Se2 Ge Se3 107.74(16) . . . yes
Se1 Ge Se2 112.11(13) 8_545 . . yes
Se1 Ge Se3 110.07(14) 8_545 . . yes
Se3 Mn Se3 103.44(9) . . 2_555 yes
Se3 Mn Se3 122.35(10) . . 3_555 yes
Se3 Mn Se3 103.44(9) . . 4_555 yes
Se3 Mn Se3 103.44(9) 2_555 . 3_555 yes
Se3 Mn Se3 122.35(10) 2_555 . 4_555 yes
Se3 Mn Se3 103.44(9) 3_555 . 4_555 yes
O3 O3 O3 55(5) 2_455 . 3_465 yes
O3 O3 O3 70(5) 2_455 . 4_565 yes
O3 O3 O3 55(5) 3_465 . 4_565 yes

loop_
_geom_bond_atom_site_label_1
_geom_bond_atom_site_label_2
_geom_bond_distance
_geom_bond_site_symmetry_1
_geom_bond_site_symmetry_2
_geom_bond_publ_flag
Se1 Ge 2.370(4) . . yes
Se1 Ge 2.373(4) . 6_555 yes
Se2 Ge 2.357(4) . . yes
Se2 Ge 2.357(4) . 3_655 yes
Se3 Ge 2.273(4) . . yes
Se3 Mn 2.551(3) . . yes
O3 O3 0.99(7) . 2_455 yes
O3 O3 1.13(7) . 3_465 yes
O3 O3 0.99(7) . 4_565 yes

loop_
_geom_torsion_atom_site_label_1
_geom_torsion_atom_site_label_2
_geom_torsion_atom_site_label_3
_geom_torsion_atom_site_label_4
_geom_torsion
_geom_torsion_site_symmetry_1
_geom_torsion_site_symmetry_2
_geom_torsion_site_symmetry_3
_geom_torsion_site_symmetry_4
_geom_torsion_publ_flag
Ge Se1 Ge Se2 -63.62(18) 6_555 . . . no
Ge Se1 Ge Se3 -178.97(15) 6_555 . . . no
Ge Se1 Ge Se1 62.33(18) 6_555 . . 8_545 no
Ge Se1 Ge Se1 63.94(18) . . 6_555 6_555 no
Ge Se1 Ge Se3 178.86(15) . . 6_555 6_555 no
Ge Se2 Ge Se1 63.37(15) 3_655 . . . no
Ge Se2 Ge Se3 176.22(12) 3_655 . . . no
Mn Se3 Ge Se1 -172.92(12) . . . . no
Mn Se3 Ge Se2 69.64(14) . . . . no
Mn Se3 Ge Se1 -52.87(18) . . . 8_545 no
Ge Se3 Mn Se3 -57.18(15) . . . 2_555 no
Ge Se3 Mn Se3 58.56(16) . . . 3_555 no
Ge Se3 Mn Se3 174.30(13) . . . 4_555 no
